data_1561927
loop_
_publ_author_name
'Thu\'ery, Pierre'

_publ_section_title
;
 Structural variations in terbium(III) complexes with
 1,3-adamantanedicarboxylate and diverse co-ligands
;
_journal_name_full 'Journal of Solid State Chemistry'
_journal_page_first 265
_journal_page_last 272
_journal_paper_doi 10.1016/j.jssc.2015.01.036
_journal_volume 227
_journal_year 2015
_chemical_formula_sum 'C72 H108 O36 Tb4'
_chemical_formula_weight 2185.26
_space_group_IT_number 2
_space_group_name_Hall '-P 1'
_space_group_name_H-M_alt 'P -1'
_symmetry_cell_setting triclinic
_symmetry_space_group_name_H-M 'P -1'
_atom_sites_solution_hydrogens geom
_atom_sites_solution_primary direct
_atom_sites_solution_secondary difmap
_audit_creation_method SHELXL-97
_cell_angle_alpha 82.214(2)
_cell_angle_beta 85.027(2)
_cell_angle_gamma 70.730(2)
_cell_formula_units_Z 2
_cell_length_a 12.5906(5)
_cell_length_b 14.9088(6)
_cell_length_c 21.9753(6)
_cell_measurement_reflns_used 222185
_cell_measurement_temperature 150(2)
_cell_measurement_theta_max 30.51
_cell_measurement_theta_min 2.19
_cell_volume 3854.1(2)
_computing_cell_refinement 'HKL2000 (Otwinowski & Minor, 1997)'
_computing_data_collection 'COLLECT (Nonius, 1998)'
_computing_data_reduction 'HKL2000 (Otwinowski & Minor, 1997)'
_computing_molecular_graphics 'SHELXTL (Sheldrick, 2008)'
_computing_publication_material 'SHELXTL (Sheldrick, 2008); PLATON (Spek, 2003)'
_computing_structure_refinement 'SHELXL-97 (Sheldrick, 2008)'
_computing_structure_solution 'SHELXT (Sheldrick, 2014)'
_diffrn_ambient_temperature 150(2)
_diffrn_measured_fraction_theta_full 0.999
_diffrn_measured_fraction_theta_max 0.999
_diffrn_measurement_device_type 'Nonius Kappa-CCD area-detector diffractometer'
_diffrn_measurement_method '2 \f and 13 \w scans with 2\% steps (734 frames)'
_diffrn_radiation_monochromator graphite
_diffrn_radiation_source 'fine-focus sealed tube'
_diffrn_radiation_type MoK\a
_diffrn_radiation_wavelength 0.71073
_diffrn_reflns_av_R_equivalents 0.0546
_diffrn_reflns_av_unetI/netI 0.0713
_diffrn_reflns_limit_h_max 17
_diffrn_reflns_limit_h_min -17
_diffrn_reflns_limit_k_max 21
_diffrn_reflns_limit_k_min -21
_diffrn_reflns_limit_l_max 31
_diffrn_reflns_limit_l_min -31
_diffrn_reflns_number 222185
_diffrn_reflns_theta_full 30.51
_diffrn_reflns_theta_max 30.51
_diffrn_reflns_theta_min 2.19
_diffrn_standards_decay_% 0
_diffrn_standards_interval_time 0
_diffrn_standards_number 0
_exptl_absorpt_coefficient_mu 3.719
_exptl_absorpt_correction_T_max 0.830
_exptl_absorpt_correction_T_min 0.692
_exptl_absorpt_correction_type multi-scan
_exptl_absorpt_process_details 'SCALEPACK (Otwinowski & Minor, 1997)'
_exptl_crystal_colour colourless
_exptl_crystal_density_diffrn 1.883
_exptl_crystal_density_method 'not measured'
_exptl_crystal_description platelet
_exptl_crystal_F_000 2176
_exptl_crystal_size_max 0.13
_exptl_crystal_size_mid 0.10
_exptl_crystal_size_min 0.05
_refine_diff_density_max 1.347
_refine_diff_density_min -1.881
_refine_diff_density_rms 0.154
_refine_ls_extinction_method none
_refine_ls_goodness_of_fit_ref 0.937
_refine_ls_hydrogen_treatment constr
_refine_ls_matrix_type full
_refine_ls_number_parameters 1009
_refine_ls_number_reflns 23495
_refine_ls_number_restraints 0
_refine_ls_restrained_S_all 0.937
_refine_ls_R_factor_all 0.0688
_refine_ls_R_factor_gt 0.0350
_refine_ls_shift/su_max 0.002
_refine_ls_shift/su_mean 0.000
_refine_ls_structure_factor_coef Fsqd
_refine_ls_weighting_details 'calc w=1/[\s^2^(Fo^2^)+(0.0295P)^2^] where P=(Fo^2^+2Fc^2^)/3'
_refine_ls_weighting_scheme calc
_refine_ls_wR_factor_gt 0.0745
_refine_ls_wR_factor_ref 0.0833
_reflns_number_gt 15114
_reflns_number_total 23495
_reflns_threshold_expression >2sigma(I)
_cod_data_source_file JSSC-2015-227-265.cif
_cod_data_source_block 3
_cod_database_code 1561927

loop_
_symmetry_equiv_pos_as_xyz
'x, y, z'
'-x, -y, -z'

loop_
_atom_site_label
_atom_site_type_symbol
_atom_site_fract_x
_atom_site_fract_y
_atom_site_fract_z
_atom_site_U_iso_or_equiv
_atom_site_adp_type
_atom_site_occupancy
_atom_site_symmetry_multiplicity
_atom_site_calc_flag
_atom_site_refinement_flags
_atom_site_disorder_assembly
_atom_site_disorder_group
Tb1 Tb 0.315205(13) 0.605164(11) 0.820965(7) 0.01793(4) Uani 1 1 d . . .
Tb2 Tb -0.095094(13) 1.113682(11) 0.551855(7) 0.01980(4) Uani 1 1 d . . .
Tb3 Tb 0.682784(13) 0.398825(11) 0.681470(7) 0.01722(4) Uani 1 1 d . . .
Tb4 Tb 1.087943(13) -0.109461(10) 0.957807(7) 0.01859(4) Uani 1 1 d . . .
O1 O 0.21438(19) 0.63150(16) 0.72836(10) 0.0252(6) Uani 1 1 d . . .
O2 O 0.11264(19) 0.65639(16) 0.81455(10) 0.0235(5) Uani 1 1 d . . .
O3 O -0.1022(3) 0.9672(2) 0.59618(15) 0.0714(12) Uani 1 1 d . . .
O4 O -0.0052(3) 0.8647(2) 0.53512(13) 0.0619(10) Uani 1 1 d . . .
O5 O 0.41853(19) 0.67899(15) 0.74477(10) 0.0248(5) Uani 1 1 d . . .
O6 O 0.2638(2) 0.78096(16) 0.78196(10) 0.0228(5) Uani 1 1 d . . .
O7 O 0.0901(2) 1.0395(2) 0.57668(13) 0.0600(10) Uani 1 1 d . . .
O8 O 0.1886(2) 0.92908(19) 0.51925(13) 0.0471(8) Uani 1 1 d . . .
O9 O 0.51490(19) 0.53288(15) 0.86023(10) 0.0223(5) Uani 1 1 d . . .
O10 O 0.4142(2) 0.67712(16) 0.87997(11) 0.0282(6) Uani 1 1 d . . .
O11 O 0.7013(2) 0.53396(16) 1.11894(10) 0.0299(6) Uani 1 1 d . . .
O12 O 0.7548(2) 0.40675(15) 1.06998(10) 0.0250(6) Uani 1 1 d . . .
O13 O 0.38855(19) 0.47295(15) 0.76438(10) 0.0235(5) Uani 1 1 d . . .
H13A H 0.4345 0.4144 0.7711 0.028 Uiso 1 1 d R . .
H13B H 0.3996 0.4812 0.7269 0.028 Uiso 1 1 d R . .
O14 O -0.0539(2) 1.25028(19) 0.58255(12) 0.0418(7) Uani 1 1 d . . .
H14A H -0.0462 1.2564 0.6220 0.050 Uiso 1 1 d R . .
H14B H -0.0937 1.2926 0.5680 0.050 Uiso 1 1 d R . .
O15 O -0.2234(2) 1.26582(17) 0.50331(11) 0.0426(8) Uani 1 1 d . . .
H15A H -0.2265 1.3168 0.5138 0.051 Uiso 1 1 d R . .
H15B H -0.2333 1.2799 0.4614 0.051 Uiso 1 1 d R . .
O16 O -0.2836(2) 1.13799(18) 0.59978(11) 0.0354(7) Uani 1 1 d . . .
H16A H -0.3169 1.1996 0.6015 0.042 Uiso 1 1 d R . .
H16B H -0.2800 1.1090 0.6398 0.042 Uiso 1 1 d R . .
O17 O -0.0796(2) 1.10578(19) 0.66774(11) 0.0407(7) Uani 1 1 d . . .
H17A H -0.1388 1.1362 0.6930 0.049 Uiso 1 1 d R . .
H17B H -0.0464 1.0461 0.6859 0.049 Uiso 1 1 d R . .
O18 O 0.58021(19) 0.32528(15) 0.75919(10) 0.0236(5) Uani 1 1 d . . .
O19 O 0.7366(2) 0.22687(15) 0.72198(10) 0.0229(5) Uani 1 1 d . . .
O20 O 0.9016(2) -0.04926(16) 0.92743(10) 0.0259(6) Uani 1 1 d . . .
O21 O 0.8003(2) 0.07288(16) 0.97951(10) 0.0255(6) Uani 1 1 d . . .
O22 O 0.7858(2) 0.37487(16) 0.77402(10) 0.0258(6) Uani 1 1 d . . .
O23 O 0.8855(2) 0.35228(17) 0.68695(10) 0.0252(6) Uani 1 1 d . . .
O24 O 1.0237(2) 0.08350(17) 0.95258(10) 0.0287(6) Uani 1 1 d . . .
O25 O 1.0962(2) 0.00583(17) 0.87272(11) 0.0334(6) Uani 1 1 d . . .
O26 O 0.6866(2) 0.54250(16) 0.61948(10) 0.0299(6) Uani 1 1 d . . .
O27 O 0.7431(2) 0.41410(15) 0.57181(10) 0.0244(5) Uani 1 1 d . . .
O28 O 0.5128(2) 0.53726(16) 0.35764(10) 0.0230(5) Uani 1 1 d . . .
O29 O 0.4108(2) 0.68309(16) 0.37418(10) 0.0253(6) Uani 1 1 d . . .
O30 O 0.60796(19) 0.53065(15) 0.73813(9) 0.0225(5) Uani 1 1 d . . .
H30A H 0.5573 0.5799 0.7291 0.027 Uiso 1 1 d R . .
H30B H 0.5988 0.5156 0.7784 0.027 Uiso 1 1 d R . .
O31 O 1.0388(2) -0.21122(18) 0.89766(11) 0.0376(7) Uani 1 1 d . . .
H31A H 1.0580 -0.2673 0.8805 0.045 Uiso 1 1 d R . .
H31B H 0.9638 -0.1638 0.8894 0.045 Uiso 1 1 d R . .
O32 O 1.1811(2) -0.26679(15) 1.00510(10) 0.0296(6) Uani 1 1 d . . .
H32A H 1.2096 -0.2926 0.9706 0.036 Uiso 1 1 d R . .
H32B H 1.2159 -0.2805 1.0371 0.036 Uiso 1 1 d R . .
O33 O 1.2620(2) -0.15686(17) 0.89978(10) 0.0339(6) Uani 1 1 d . . .
H33A H 1.2445 -0.1523 0.8646 0.041 Uiso 1 1 d R . .
H33B H 1.3033 -0.2174 0.9123 0.041 Uiso 1 1 d R . .
O34 O 0.6928(2) 0.34764(16) 0.89268(10) 0.0302(6) Uani 1 1 d . . .
H34A H 0.6292 0.3988 0.8885 0.036 Uiso 1 1 d R . .
H34B H 0.7208 0.3526 0.8533 0.036 Uiso 1 1 d R . .
O35 O -0.3185(2) 1.35269(16) 0.39090(10) 0.0330(6) Uani 1 1 d . . .
H35A H -0.2778 1.3557 0.3534 0.040 Uiso 1 1 d R . .
H35B H -0.3800 1.3954 0.3893 0.040 Uiso 1 1 d R . .
O36 O 1.0345(3) -0.0505(2) 0.76449(13) 0.0643(10) Uani 1 1 d . . .
H36A H 1.1149 -0.0807 0.7696 0.077 Uiso 1 1 d R . .
H36B H 1.0215 -0.0449 0.8049 0.077 Uiso 1 1 d R . .
C1 C 0.0144(3) 0.6898(2) 0.71828(14) 0.0180(7) Uani 1 1 d . . .
C2 C 0.0227(3) 0.7728(2) 0.67078(14) 0.0191(7) Uani 1 1 d . . .
H2A H 0.0937 0.7522 0.6455 0.023 Uiso 1 1 calc R . .
H2B H 0.0233 0.8271 0.6920 0.023 Uiso 1 1 calc R . .
C3 C -0.0786(3) 0.8044(2) 0.62911(14) 0.0199(7) Uani 1 1 d . . .
C4 C -0.1882(3) 0.8372(2) 0.66949(15) 0.0256(8) Uani 1 1 d . . .
H4A H -0.1883 0.8917 0.6907 0.031 Uiso 1 1 calc R . .
H4B H -0.2541 0.8586 0.6433 0.031 Uiso 1 1 calc R . .
C5 C -0.1963(3) 0.7547(3) 0.71672(15) 0.0265(8) Uani 1 1 d . . .
H5 H -0.2673 0.7765 0.7427 0.032 Uiso 1 1 calc R . .
C6 C -0.0954(3) 0.7225(2) 0.75775(14) 0.0233(8) Uani 1 1 d . . .
H6A H -0.1009 0.6691 0.7886 0.028 Uiso 1 1 calc R . .
H6B H -0.0953 0.7760 0.7799 0.028 Uiso 1 1 calc R . .
C7 C 0.0141(3) 0.6062(2) 0.68454(16) 0.0266(8) Uani 1 1 d . . .
H7A H 0.0844 0.5852 0.6588 0.032 Uiso 1 1 calc R . .
H7B H 0.0106 0.5515 0.7148 0.032 Uiso 1 1 calc R . .
C8 C -0.0876(3) 0.6380(3) 0.64418(16) 0.0287(8) Uani 1 1 d . . .
H8 H -0.0874 0.5830 0.6226 0.034 Uiso 1 1 calc R . .
C9 C -0.0781(3) 0.7193(2) 0.59644(14) 0.0260(8) Uani 1 1 d . . .
H9A H -0.1421 0.7391 0.5690 0.031 Uiso 1 1 calc R . .
H9B H -0.0075 0.6976 0.5710 0.031 Uiso 1 1 calc R . .
C10 C -0.1980(3) 0.6701(3) 0.68391(17) 0.0302(8) Uani 1 1 d . . .
H10A H -0.2637 0.6901 0.6576 0.036 Uiso 1 1 calc R . .
H10B H -0.2039 0.6166 0.7146 0.036 Uiso 1 1 calc R . .
C11 C 0.1181(3) 0.6575(2) 0.75629(14) 0.0201(7) Uani 1 1 d . . .
C12 C -0.0634(3) 0.8857(3) 0.58280(16) 0.0289(8) Uani 1 1 d . . .
C13 C 0.3661(3) 0.8425(2) 0.69670(14) 0.0205(7) Uani 1 1 d . . .
C14 C 0.2686(3) 0.8717(2) 0.65243(13) 0.0173(7) Uani 1 1 d . . .
H14C H 0.1957 0.8923 0.6760 0.021 Uiso 1 1 calc R . .
H14D H 0.2711 0.8161 0.6317 0.021 Uiso 1 1 calc R . .
C15 C 0.2780(3) 0.9542(2) 0.60382(14) 0.0198(7) Uani 1 1 d . . .
C16 C 0.2728(3) 1.0401(2) 0.63680(15) 0.0236(8) Uani 1 1 d . . .
H16C H 0.2783 1.0938 0.6061 0.028 Uiso 1 1 calc R . .
H16D H 0.2000 1.0617 0.6604 0.028 Uiso 1 1 calc R . .
C17 C 0.3697(3) 1.0117(2) 0.68041(16) 0.0275(8) Uani 1 1 d . . .
H17 H 0.3660 1.0682 0.7014 0.033 Uiso 1 1 calc R . .
C18 C 0.3601(3) 0.9301(2) 0.72896(15) 0.0243(8) Uani 1 1 d . . .
H18A H 0.2878 0.9512 0.7530 0.029 Uiso 1 1 calc R . .
H18B H 0.4221 0.9126 0.7576 0.029 Uiso 1 1 calc R . .
C19 C 0.4784(3) 0.8108(2) 0.65974(15) 0.0231(8) Uani 1 1 d . . .
H19A H 0.5414 0.7921 0.6878 0.028 Uiso 1 1 calc R . .
H19B H 0.4831 0.7545 0.6391 0.028 Uiso 1 1 calc R . .
C20 C 0.4883(3) 0.8923(2) 0.61167(16) 0.0253(8) Uani 1 1 d . . .
H20 H 0.5618 0.8706 0.5878 0.030 Uiso 1 1 calc R . .
C21 C 0.3918(3) 0.9205(2) 0.56755(15) 0.0239(8) Uani 1 1 d . . .
H21A H 0.3955 0.8649 0.5463 0.029 Uiso 1 1 calc R . .
H21B H 0.3990 0.9725 0.5360 0.029 Uiso 1 1 calc R . .
C22 C 0.4836(3) 0.9787(3) 0.64387(17) 0.0321(9) Uani 1 1 d . . .
H22A H 0.4913 1.0314 0.6130 0.039 Uiso 1 1 calc R . .
H22B H 0.5464 0.9608 0.6721 0.039 Uiso 1 1 calc R . .
C23 C 0.3492(3) 0.7639(2) 0.74391(14) 0.0208(7) Uani 1 1 d . . .
C24 C 0.1771(3) 0.9766(2) 0.56279(14) 0.0227(7) Uani 1 1 d . . .
C25 C 0.6043(3) 0.6195(2) 0.91337(13) 0.0183(7) Uani 1 1 d . . .
C26 C 0.6184(3) 0.5542(2) 0.97556(13) 0.0177(7) Uani 1 1 d . . .
H26A H 0.5485 0.5744 1.0017 0.021 Uiso 1 1 calc R . .
H26B H 0.6325 0.4871 0.9681 0.021 Uiso 1 1 calc R . .
C27 C 0.7186(3) 0.5614(2) 1.00871(14) 0.0182(7) Uani 1 1 d . . .
C28 C 0.6940(3) 0.6659(2) 1.02002(14) 0.0214(7) Uani 1 1 d . . .
H28A H 0.6235 0.6871 1.0456 0.026 Uiso 1 1 calc R . .
H28B H 0.7561 0.6715 1.0424 0.026 Uiso 1 1 calc R . .
C29 C 0.6823(3) 0.7296(2) 0.95840(14) 0.0218(7) Uani 1 1 d . . .
H29 H 0.6679 0.7973 0.9661 0.026 Uiso 1 1 calc R . .
C30 C 0.5820(3) 0.7236(2) 0.92570(14) 0.0218(7) Uani 1 1 d . . .
H30C H 0.5720 0.7660 0.8864 0.026 Uiso 1 1 calc R . .
H30D H 0.5122 0.7451 0.9517 0.026 Uiso 1 1 calc R . .
C31 C 0.7145(3) 0.5867(2) 0.87321(14) 0.0206(7) Uani 1 1 d . . .
H31C H 0.7292 0.5200 0.8648 0.025 Uiso 1 1 calc R . .
H31D H 0.7064 0.6278 0.8334 0.025 Uiso 1 1 calc R . .
C32 C 0.8141(3) 0.5932(2) 0.90647(15) 0.0223(7) Uani 1 1 d . . .
H32 H 0.8849 0.5720 0.8803 0.027 Uiso 1 1 calc R . .
C33 C 0.8268(3) 0.5285(2) 0.96804(14) 0.0200(7) Uani 1 1 d . . .
H33C H 0.8416 0.4614 0.9604 0.024 Uiso 1 1 calc R . .
H33D H 0.8915 0.5314 0.9894 0.024 Uiso 1 1 calc R . .
C34 C 0.7909(3) 0.6966(2) 0.91880(15) 0.0257(8) Uani 1 1 d . . .
H34C H 0.8546 0.7012 0.9402 0.031 Uiso 1 1 calc R . .
H34D H 0.7838 0.7384 0.8793 0.031 Uiso 1 1 calc R . .
C35 C 0.5054(3) 0.6091(2) 0.88273(13) 0.0182(7) Uani 1 1 d . . .
C36 C 0.7267(3) 0.4974(2) 1.06961(14) 0.0204(7) Uani 1 1 d . . .
C37 C 0.6321(3) 0.1588(2) 0.80237(14) 0.0171(7) Uani 1 1 d . . .
C38 C 0.7276(3) 0.1266(2) 0.84854(14) 0.0174(7) Uani 1 1 d . . .
H38A H 0.8016 0.1072 0.8259 0.021 Uiso 1 1 calc R . .
H38B H 0.7238 0.1807 0.8712 0.021 Uiso 1 1 calc R . .
C39 C 0.7165(3) 0.0423(2) 0.89437(14) 0.0181(7) Uani 1 1 d . . .
C40 C 0.7241(3) -0.0402(2) 0.85801(15) 0.0230(8) Uani 1 1 d . . .
H40A H 0.7186 -0.0959 0.8867 0.028 Uiso 1 1 calc R . .
H40B H 0.7978 -0.0596 0.8351 0.028 Uiso 1 1 calc R . .
C41 C 0.6290(3) -0.0101(2) 0.81281(15) 0.0255(8) Uani 1 1 d . . .
H41 H 0.6345 -0.0651 0.7899 0.031 Uiso 1 1 calc R . .
C42 C 0.6404(3) 0.0739(2) 0.76704(15) 0.0222(8) Uani 1 1 d . . .
H42A H 0.5798 0.0932 0.7374 0.027 Uiso 1 1 calc R . .
H42B H 0.7138 0.0543 0.7438 0.027 Uiso 1 1 calc R . .
C43 C 0.5187(3) 0.1888(2) 0.83814(15) 0.0221(7) Uani 1 1 d . . .
H43A H 0.4568 0.2099 0.8092 0.026 Uiso 1 1 calc R . .
H43B H 0.5134 0.2430 0.8610 0.026 Uiso 1 1 calc R . .
C44 C 0.5069(3) 0.1037(2) 0.88358(15) 0.0253(8) Uani 1 1 d . . .
H44 H 0.4322 0.1235 0.9065 0.030 Uiso 1 1 calc R . .
C45 C 0.6010(3) 0.0736(2) 0.92923(15) 0.0240(8) Uani 1 1 d . . .
H45A H 0.5930 0.0201 0.9592 0.029 Uiso 1 1 calc R . .
H45B H 0.5954 0.1279 0.9521 0.029 Uiso 1 1 calc R . .
C46 C 0.5148(3) 0.0202(3) 0.84779(17) 0.0295(8) Uani 1 1 d . . .
H46A H 0.5062 -0.0343 0.8766 0.035 Uiso 1 1 calc R . .
H46B H 0.4536 0.0400 0.8185 0.035 Uiso 1 1 calc R . .
C47 C 0.6501(3) 0.2405(2) 0.75854(14) 0.0190(7) Uani 1 1 d . . .
C48 C 0.8129(3) 0.0195(2) 0.93793(14) 0.0200(7) Uani 1 1 d . . .
C49 C 0.9853(3) 0.3076(2) 0.78234(14) 0.0184(7) Uani 1 1 d . . .
C50 C 0.9776(3) 0.2165(2) 0.82137(14) 0.0188(7) Uani 1 1 d . . .
H50A H 0.9756 0.1694 0.7941 0.023 Uiso 1 1 calc R . .
H50B H 0.9072 0.2318 0.8475 0.023 Uiso 1 1 calc R . .
C51 C 1.0807(3) 0.1727(2) 0.86275(14) 0.0198(7) Uani 1 1 d . . .
C52 C 1.1888(3) 0.1496(2) 0.82053(15) 0.0229(7) Uani 1 1 d . . .
H52A H 1.2556 0.1212 0.8459 0.027 Uiso 1 1 calc R . .
H52B H 1.1876 0.1023 0.7932 0.027 Uiso 1 1 calc R . .
C53 C 1.1970(3) 0.2403(2) 0.78169(15) 0.0237(8) Uani 1 1 d . . .
H53 H 1.2675 0.2243 0.7549 0.028 Uiso 1 1 calc R . .
C54 C 1.0942(3) 0.2826(2) 0.74139(14) 0.0212(7) Uani 1 1 d . . .
H54A H 1.0929 0.2357 0.7138 0.025 Uiso 1 1 calc R . .
H54B H 1.0995 0.3409 0.7156 0.025 Uiso 1 1 calc R . .
C55 C 0.9881(3) 0.3799(2) 0.82538(14) 0.0215(7) Uani 1 1 d . . .
H55A H 0.9917 0.4396 0.8007 0.026 Uiso 1 1 calc R . .
H55B H 0.9185 0.3956 0.8520 0.026 Uiso 1 1 calc R . .
C56 C 1.0908(3) 0.3377(2) 0.86519(15) 0.0238(8) Uani 1 1 d . . .
H56 H 1.0918 0.3856 0.8927 0.029 Uiso 1 1 calc R . .
C57 C 1.0827(3) 0.2468(2) 0.90478(14) 0.0233(8) Uani 1 1 d . . .
H57A H 1.0133 0.2626 0.9316 0.028 Uiso 1 1 calc R . .
H57B H 1.1481 0.2199 0.9313 0.028 Uiso 1 1 calc R . .
C58 C 1.1987(3) 0.3149(3) 0.82394(16) 0.0274(8) Uani 1 1 d . . .
H58A H 1.2654 0.2891 0.8495 0.033 Uiso 1 1 calc R . .
H58B H 1.2032 0.3739 0.7987 0.033 Uiso 1 1 calc R . .
C59 C 0.8806(3) 0.3475(2) 0.74501(14) 0.0198(7) Uani 1 1 d . . .
C60 C 1.0673(3) 0.0823(3) 0.89838(14) 0.0232(8) Uani 1 1 d . . .
C61 C 0.7063(3) 0.5679(2) 0.50954(14) 0.0177(7) Uani 1 1 d . . .
C62 C 0.6099(3) 0.5606(2) 0.47419(13) 0.0163(7) Uani 1 1 d . . .
H62A H 0.5384 0.5809 0.4990 0.020 Uiso 1 1 calc R . .
H62B H 0.6250 0.4933 0.4668 0.020 Uiso 1 1 calc R . .
C63 C 0.5989(3) 0.6250(2) 0.41184(14) 0.0188(7) Uani 1 1 d . . .
C64 C 0.7106(3) 0.5913(2) 0.37356(14) 0.0206(7) Uani 1 1 d . . .
H64A H 0.7259 0.5243 0.3655 0.025 Uiso 1 1 calc R . .
H64B H 0.7049 0.6317 0.3336 0.025 Uiso 1 1 calc R . .
C65 C 0.8076(3) 0.5981(2) 0.40884(15) 0.0234(8) Uani 1 1 d . . .
H65 H 0.8799 0.5762 0.3839 0.028 Uiso 1 1 calc R . .
C66 C 0.8171(3) 0.5345(2) 0.47067(14) 0.0222(7) Uani 1 1 d . . .
H66A H 0.8801 0.5382 0.4931 0.027 Uiso 1 1 calc R . .
H66B H 0.8330 0.4672 0.4633 0.027 Uiso 1 1 calc R . .
C67 C 0.6817(3) 0.6728(2) 0.52046(14) 0.0220(7) Uani 1 1 d . . .
H67A H 0.6100 0.6948 0.5449 0.026 Uiso 1 1 calc R . .
H67B H 0.7426 0.6782 0.5439 0.026 Uiso 1 1 calc R . .
C68 C 0.6736(3) 0.7356(2) 0.45845(14) 0.0227(7) Uani 1 1 d . . .
H68 H 0.6584 0.8035 0.4660 0.027 Uiso 1 1 calc R . .
C69 C 0.5760(3) 0.7292(2) 0.42393(14) 0.0221(7) Uani 1 1 d . . .
H69A H 0.5684 0.7709 0.3844 0.027 Uiso 1 1 calc R . .
H69B H 0.5047 0.7512 0.4487 0.027 Uiso 1 1 calc R . .
C70 C 0.7841(3) 0.7025(2) 0.42057(15) 0.0265(8) Uani 1 1 d . . .
H70A H 0.8464 0.7075 0.4430 0.032 Uiso 1 1 calc R . .
H70B H 0.7789 0.7437 0.3809 0.032 Uiso 1 1 calc R . .
C71 C 0.7131(3) 0.5055(2) 0.57070(14) 0.0208(7) Uani 1 1 d . . .
C72 C 0.5021(3) 0.6152(2) 0.37937(14) 0.0194(7) Uani 1 1 d . . .

loop_
_atom_site_aniso_label
_atom_site_aniso_U_11
_atom_site_aniso_U_22
_atom_site_aniso_U_33
_atom_site_aniso_U_23
_atom_site_aniso_U_13
_atom_site_aniso_U_12
Tb1 0.01904(9) 0.01743(8) 0.01442(7) -0.00046(6) -0.00324(6) -0.00191(7)
Tb2 0.01964(10) 0.01690(9) 0.01958(8) -0.00026(6) -0.00267(7) -0.00178(7)
Tb3 0.01821(9) 0.01686(8) 0.01446(7) -0.00021(6) -0.00328(6) -0.00278(7)
Tb4 0.02050(10) 0.01516(8) 0.01755(8) -0.00055(6) -0.00305(7) -0.00227(7)
O1 0.0198(13) 0.0330(14) 0.0172(11) -0.0047(10) -0.0058(10) 0.0008(11)
O2 0.0222(13) 0.0287(13) 0.0158(11) 0.0016(10) -0.0024(10) -0.0045(11)
O3 0.120(3) 0.0252(17) 0.059(2) 0.0091(15) 0.017(2) -0.0212(19)
O4 0.066(2) 0.055(2) 0.0449(18) 0.0138(16) 0.0290(17) -0.0083(18)
O5 0.0214(13) 0.0194(12) 0.0276(13) -0.0007(10) 0.0004(10) 0.0002(10)
O6 0.0226(13) 0.0230(13) 0.0183(11) 0.0000(10) 0.0017(10) -0.0029(10)
O7 0.0270(17) 0.097(3) 0.0329(16) -0.0265(17) -0.0110(13) 0.0205(17)
O8 0.0470(19) 0.0346(16) 0.0566(19) -0.0192(14) -0.0305(15) 0.0035(14)
O9 0.0227(13) 0.0189(12) 0.0242(12) -0.0050(10) -0.0068(10) -0.0030(10)
O10 0.0242(14) 0.0257(13) 0.0330(14) -0.0097(11) -0.0082(11) -0.0016(11)
O11 0.0495(18) 0.0247(13) 0.0164(12) -0.0038(10) 0.0003(11) -0.0129(12)
O12 0.0387(16) 0.0169(12) 0.0180(11) -0.0026(9) -0.0036(10) -0.0062(11)
O13 0.0257(14) 0.0204(12) 0.0197(12) -0.0032(9) -0.0018(10) -0.0005(10)
O14 0.0390(17) 0.0473(18) 0.0437(16) -0.0201(14) -0.0034(13) -0.0136(14)
O15 0.069(2) 0.0204(14) 0.0284(14) -0.0041(11) -0.0161(14) 0.0035(13)
O16 0.0325(16) 0.0335(15) 0.0286(14) -0.0047(11) 0.0033(12) 0.0043(12)
O17 0.0419(18) 0.0401(16) 0.0286(14) -0.0052(12) 0.0011(12) 0.0020(13)
O18 0.0235(14) 0.0165(12) 0.0253(12) 0.0031(10) 0.0010(10) -0.0018(10)
O19 0.0219(13) 0.0190(12) 0.0224(12) -0.0001(10) 0.0008(10) -0.0007(10)
O20 0.0274(14) 0.0226(13) 0.0243(12) -0.0073(10) -0.0056(11) -0.0006(11)
O21 0.0232(14) 0.0252(13) 0.0242(12) -0.0065(10) -0.0044(10) -0.0004(11)
O22 0.0215(14) 0.0308(14) 0.0206(12) -0.0056(10) -0.0059(10) 0.0000(11)
O23 0.0229(14) 0.0341(14) 0.0158(11) 0.0028(10) -0.0042(10) -0.0069(11)
O24 0.0325(15) 0.0330(14) 0.0191(12) 0.0007(10) -0.0017(11) -0.0098(12)
O25 0.0443(17) 0.0207(13) 0.0288(14) 0.0008(11) 0.0060(12) -0.0053(12)
O26 0.0475(17) 0.0249(13) 0.0190(12) -0.0026(10) -0.0001(11) -0.0144(12)
O27 0.0336(15) 0.0182(12) 0.0184(12) -0.0013(9) -0.0025(10) -0.0043(11)
O28 0.0236(14) 0.0228(13) 0.0230(12) -0.0033(10) -0.0080(10) -0.0059(10)
O29 0.0222(14) 0.0234(13) 0.0278(13) -0.0080(10) -0.0073(10) -0.0007(11)
O30 0.0259(14) 0.0200(12) 0.0170(11) -0.0024(9) -0.0003(10) -0.0013(10)
O31 0.0299(16) 0.0350(15) 0.0474(16) -0.0275(13) -0.0047(13) 0.0001(12)
O32 0.0442(17) 0.0207(13) 0.0178(12) -0.0023(10) -0.0055(11) -0.0012(12)
O33 0.0340(16) 0.0333(15) 0.0207(12) -0.0035(11) 0.0027(11) 0.0065(12)
O34 0.0402(16) 0.0221(13) 0.0215(12) -0.0026(10) -0.0036(11) -0.0003(12)
O35 0.0431(17) 0.0246(14) 0.0238(13) -0.0022(10) -0.0026(12) -0.0009(12)
O36 0.058(2) 0.090(3) 0.0444(18) -0.0253(18) -0.0062(16) -0.015(2)
C1 0.0188(18) 0.0201(17) 0.0163(15) 0.0007(12) -0.0027(13) -0.0087(14)
C2 0.0170(17) 0.0196(17) 0.0190(15) -0.0009(13) -0.0009(13) -0.0043(14)
C3 0.0189(18) 0.0227(17) 0.0166(15) 0.0036(13) -0.0026(13) -0.0064(14)
C4 0.0145(18) 0.032(2) 0.0257(18) -0.0019(15) -0.0022(14) -0.0023(15)
C5 0.0174(19) 0.038(2) 0.0232(17) -0.0024(15) 0.0025(14) -0.0092(16)
C6 0.024(2) 0.0258(19) 0.0192(16) -0.0008(14) -0.0006(14) -0.0074(15)
C7 0.029(2) 0.0212(18) 0.0288(19) -0.0023(15) -0.0060(16) -0.0055(15)
C8 0.027(2) 0.035(2) 0.0310(19) -0.0105(16) -0.0017(16) -0.0167(17)
C9 0.026(2) 0.036(2) 0.0174(16) -0.0052(15) -0.0069(14) -0.0096(16)
C10 0.023(2) 0.039(2) 0.034(2) -0.0026(17) -0.0021(16) -0.0161(17)
C11 0.0225(19) 0.0145(16) 0.0192(16) -0.0008(13) -0.0023(14) -0.0008(14)
C12 0.023(2) 0.032(2) 0.0281(19) 0.0090(16) -0.0096(16) -0.0074(17)
C13 0.0224(19) 0.0178(17) 0.0184(16) -0.0020(13) -0.0027(14) -0.0023(14)
C14 0.0168(17) 0.0164(16) 0.0187(15) -0.0015(12) -0.0036(13) -0.0047(13)
C15 0.0191(18) 0.0191(17) 0.0203(16) -0.0017(13) -0.0015(13) -0.0050(14)
C16 0.025(2) 0.0170(17) 0.0273(18) -0.0009(14) 0.0014(15) -0.0068(15)
C17 0.032(2) 0.0239(19) 0.032(2) -0.0078(15) -0.0049(16) -0.0126(17)
C18 0.026(2) 0.0243(19) 0.0240(18) -0.0064(14) -0.0030(15) -0.0079(15)
C19 0.0180(18) 0.0255(19) 0.0240(17) -0.0004(14) -0.0037(14) -0.0046(15)
C20 0.0197(19) 0.0258(19) 0.0304(19) -0.0016(15) 0.0010(15) -0.0083(15)
C21 0.0245(19) 0.0215(18) 0.0231(17) -0.0003(14) 0.0036(14) -0.0059(15)
C22 0.030(2) 0.035(2) 0.037(2) -0.0020(17) -0.0035(17) -0.0178(18)
C23 0.0210(19) 0.0229(18) 0.0167(16) -0.0052(13) -0.0033(14) -0.0027(14)
C24 0.0240(19) 0.0243(18) 0.0174(16) 0.0055(14) -0.0033(14) -0.0072(15)
C25 0.0209(18) 0.0190(17) 0.0130(14) 0.0008(12) -0.0036(13) -0.0041(14)
C26 0.0206(18) 0.0169(16) 0.0169(15) -0.0019(12) -0.0018(13) -0.0074(14)
C27 0.0206(18) 0.0181(17) 0.0164(15) -0.0004(12) -0.0049(13) -0.0063(14)
C28 0.0245(19) 0.0222(18) 0.0190(16) -0.0031(13) -0.0014(14) -0.0092(15)
C29 0.029(2) 0.0168(17) 0.0211(16) -0.0009(13) -0.0019(14) -0.0102(15)
C30 0.028(2) 0.0171(17) 0.0199(16) -0.0022(13) -0.0054(14) -0.0048(14)
C31 0.0252(19) 0.0193(17) 0.0168(16) -0.0016(13) 0.0023(14) -0.0075(14)
C32 0.0214(19) 0.0233(18) 0.0220(17) -0.0041(14) 0.0019(14) -0.0072(15)
C33 0.0183(18) 0.0204(17) 0.0208(16) -0.0002(13) -0.0026(13) -0.0059(14)
C34 0.034(2) 0.0217(18) 0.0263(18) 0.0008(14) -0.0014(16) -0.0161(16)
C35 0.0204(18) 0.0198(17) 0.0125(14) 0.0014(12) -0.0027(13) -0.0049(14)
C36 0.0219(18) 0.0228(18) 0.0180(16) 0.0000(13) -0.0049(13) -0.0092(15)
C37 0.0149(17) 0.0165(16) 0.0216(16) -0.0006(13) -0.0026(13) -0.0076(13)
C38 0.0162(17) 0.0153(16) 0.0196(16) 0.0003(12) -0.0036(13) -0.0040(13)
C39 0.0155(17) 0.0150(16) 0.0220(16) 0.0021(13) -0.0023(13) -0.0037(13)
C40 0.029(2) 0.0152(17) 0.0237(17) -0.0001(13) -0.0042(15) -0.0052(15)
C41 0.031(2) 0.0210(18) 0.0280(18) -0.0039(14) -0.0063(16) -0.0107(16)
C42 0.0225(19) 0.0213(18) 0.0222(17) -0.0036(14) -0.0053(14) -0.0046(15)
C43 0.0172(18) 0.0253(18) 0.0219(17) -0.0002(14) -0.0034(14) -0.0047(14)
C44 0.0190(19) 0.029(2) 0.0279(18) -0.0017(15) 0.0030(15) -0.0097(15)
C45 0.0226(19) 0.0245(19) 0.0243(17) 0.0006(14) -0.0009(14) -0.0080(15)
C46 0.026(2) 0.029(2) 0.038(2) -0.0027(16) -0.0026(17) -0.0156(17)
C47 0.0191(18) 0.0169(17) 0.0184(16) -0.0010(13) -0.0063(13) -0.0013(14)
C48 0.0231(19) 0.0161(16) 0.0190(16) 0.0029(13) -0.0019(14) -0.0056(14)
C49 0.0183(18) 0.0169(16) 0.0175(15) 0.0018(12) -0.0035(13) -0.0032(13)
C50 0.0168(17) 0.0195(17) 0.0185(15) 0.0013(13) -0.0021(13) -0.0046(13)
C51 0.0194(18) 0.0191(17) 0.0162(15) 0.0022(13) -0.0004(13) -0.0017(14)
C52 0.0162(18) 0.0281(19) 0.0218(17) -0.0012(14) -0.0008(14) -0.0045(15)
C53 0.0184(19) 0.033(2) 0.0187(16) -0.0025(14) 0.0039(14) -0.0088(15)
C54 0.0216(19) 0.0244(18) 0.0182(16) -0.0021(13) -0.0017(14) -0.0080(15)
C55 0.0248(19) 0.0198(17) 0.0202(16) -0.0002(13) -0.0043(14) -0.0076(14)
C56 0.0227(19) 0.0271(19) 0.0236(17) -0.0069(14) -0.0039(14) -0.0085(15)
C57 0.0171(18) 0.0298(19) 0.0208(17) -0.0014(14) -0.0051(14) -0.0043(15)
C58 0.023(2) 0.033(2) 0.0295(19) -0.0045(16) -0.0044(15) -0.0122(16)
C59 0.0208(19) 0.0178(17) 0.0205(16) -0.0010(13) -0.0038(14) -0.0054(14)
C60 0.0190(18) 0.030(2) 0.0147(16) 0.0046(14) -0.0028(13) -0.0030(15)
C61 0.0210(18) 0.0166(16) 0.0163(15) 0.0017(12) -0.0035(13) -0.0077(14)
C62 0.0149(16) 0.0174(16) 0.0157(15) -0.0007(12) -0.0031(12) -0.0041(13)
C63 0.0226(19) 0.0182(16) 0.0162(15) -0.0041(13) -0.0018(13) -0.0064(14)
C64 0.0239(19) 0.0197(17) 0.0166(16) 0.0002(13) 0.0015(13) -0.0064(14)
C65 0.024(2) 0.0239(18) 0.0219(17) -0.0024(14) 0.0028(14) -0.0080(15)
C66 0.0209(19) 0.0235(18) 0.0209(17) -0.0006(13) -0.0034(14) -0.0057(15)
C67 0.028(2) 0.0219(18) 0.0190(16) -0.0024(13) -0.0035(14) -0.0109(15)
C68 0.030(2) 0.0192(17) 0.0212(17) -0.0007(13) -0.0027(15) -0.0116(15)
C69 0.028(2) 0.0191(17) 0.0188(16) -0.0012(13) -0.0038(14) -0.0074(15)
C70 0.032(2) 0.028(2) 0.0227(17) -0.0006(15) 0.0005(15) -0.0157(17)
C71 0.0219(18) 0.0275(19) 0.0157(15) -0.0017(13) -0.0038(13) -0.0109(15)
C72 0.0256(19) 0.0177(17) 0.0134(15) -0.0003(12) -0.0002(13) -0.0058(14)

loop_
_atom_type_symbol
_atom_type_description
_atom_type_scat_dispersion_real
_atom_type_scat_dispersion_imag
_atom_type_scat_source
C C 0.0033 0.0016 'International Tables Vol C Tables 4.2.6.8 and 6.1.1.4'
H H 0.0000 0.0000 'International Tables Vol C Tables 4.2.6.8 and 6.1.1.4'
O O 0.0106 0.0060 'International Tables Vol C Tables 4.2.6.8 and 6.1.1.4'
Tb Tb -0.1723 4.1537 'International Tables Vol C Tables 4.2.6.8 and 6.1.1.4'

loop_
_geom_angle_atom_site_label_1
_geom_angle_atom_site_label_2
_geom_angle_atom_site_label_3
_geom_angle
_geom_angle_site_symmetry_1
_geom_angle_site_symmetry_3
O13 Tb1 O11 70.24(8) . 2_667
O13 Tb1 O5 84.01(8) . .
O11 Tb1 O5 149.32(8) 2_667 .
O13 Tb1 O1 69.58(7) . .
O11 Tb1 O1 109.08(8) 2_667 .
O5 Tb1 O1 75.42(8) . .
O13 Tb1 O2 106.52(8) . .
O11 Tb1 O2 86.58(8) 2_667 .
O5 Tb1 O2 117.44(7) . .
O1 Tb1 O2 54.08(7) . .
O13 Tb1 O10 129.12(8) . .
O11 Tb1 O10 107.73(8) 2_667 .
O5 Tb1 O10 75.56(8) . .
O1 Tb1 O10 142.86(8) . .
O2 Tb1 O10 124.30(8) . .
O13 Tb1 O12 123.71(7) . 2_667
O11 Tb1 O12 53.62(7) 2_667 2_667
O5 Tb1 O12 146.08(8) . 2_667
O1 Tb1 O12 129.39(8) . 2_667
O2 Tb1 O12 76.21(8) . 2_667
O10 Tb1 O12 71.58(8) . 2_667
O13 Tb1 O6 128.29(7) . .
O11 Tb1 O6 157.51(8) 2_667 .
O5 Tb1 O6 53.15(7) . .
O1 Tb1 O6 72.30(8) . .
O2 Tb1 O6 76.18(8) . .
O10 Tb1 O6 71.88(8) . .
O12 Tb1 O6 107.33(7) 2_667 .
O13 Tb1 O9 78.93(7) . .
O11 Tb1 O9 80.10(8) 2_667 .
O5 Tb1 O9 78.80(8) . .
O1 Tb1 O9 140.86(7) . .
O2 Tb1 O9 162.99(7) . .
O10 Tb1 O9 51.82(7) . .
O12 Tb1 O9 87.34(8) 2_667 .
O6 Tb1 O9 113.56(7) . .
O4 Tb2 O3 123.85(11) 2_576 .
O4 Tb2 O7 75.25(11) 2_576 .
O3 Tb2 O7 79.36(14) . .
O4 Tb2 O8 78.57(13) 2_576 2_576
O3 Tb2 O8 77.64(12) . 2_576
O7 Tb2 O8 126.18(10) . 2_576
O4 Tb2 O16 145.75(10) 2_576 .
O3 Tb2 O16 72.64(11) . .
O7 Tb2 O16 138.90(10) . .
O8 Tb2 O16 76.44(10) 2_576 .
O4 Tb2 O14 85.66(11) 2_576 .
O3 Tb2 O14 137.79(11) . .
O7 Tb2 O14 80.68(11) . .
O8 Tb2 O14 142.66(9) 2_576 .
O16 Tb2 O14 100.43(9) . .
O4 Tb2 O15 79.42(10) 2_576 .
O3 Tb2 O15 138.72(13) . .
O7 Tb2 O15 141.91(12) . .
O8 Tb2 O15 74.53(9) 2_576 .
O16 Tb2 O15 71.62(9) . .
O14 Tb2 O15 69.38(9) . .
O4 Tb2 O17 138.59(11) 2_576 .
O3 Tb2 O17 72.00(11) . .
O7 Tb2 O17 70.70(9) . .
O8 Tb2 O17 141.50(11) 2_576 .
O16 Tb2 O17 72.34(8) . .
O14 Tb2 O17 66.38(9) . .
O15 Tb2 O17 114.95(8) . .
O30 Tb3 O26 69.73(8) . .
O30 Tb3 O18 83.10(7) . .
O26 Tb3 O18 146.44(8) . .
O30 Tb3 O23 105.94(8) . .
O26 Tb3 O23 88.75(8) . .
O18 Tb3 O23 118.27(7) . .
O30 Tb3 O22 69.35(7) . .
O26 Tb3 O22 110.69(8) . .
O18 Tb3 O22 75.67(8) . .
O23 Tb3 O22 53.85(7) . .
O30 Tb3 O29 130.74(8) . 2_666
O26 Tb3 O29 108.49(8) . 2_666
O18 Tb3 O29 74.47(8) . 2_666
O23 Tb3 O29 123.31(8) . 2_666
O22 Tb3 O29 140.54(8) . 2_666
O30 Tb3 O27 123.11(7) . .
O26 Tb3 O27 53.50(7) . .
O18 Tb3 O27 145.78(8) . .
O23 Tb3 O27 78.30(8) . .
O22 Tb3 O27 131.20(8) . .
O29 Tb3 O27 71.58(8) 2_666 .
O30 Tb3 O19 127.13(7) . .
O26 Tb3 O19 160.08(8) . .
O18 Tb3 O19 53.34(7) . .
O23 Tb3 O19 76.75(8) . .
O22 Tb3 O19 71.67(8) . .
O29 Tb3 O19 69.93(7) 2_666 .
O27 Tb3 O19 109.31(7) . .
O30 Tb3 O28 80.60(7) . 2_666
O26 Tb3 O28 78.16(8) . 2_666
O18 Tb3 O28 78.28(8) . 2_666
O23 Tb3 O28 162.46(7) . 2_666
O22 Tb3 O28 142.06(7) . 2_666
O29 Tb3 O28 52.43(7) 2_666 2_666
O27 Tb3 O28 84.51(8) . 2_666
O19 Tb3 O28 112.71(8) . 2_666
O30 Tb3 C71 95.70(9) . .
O26 Tb3 C71 26.30(8) . .
O21 Tb4 O24 77.32(9) 2_757 2_757
O21 Tb4 O20 138.11(8) 2_757 .
O24 Tb4 O20 73.93(8) 2_757 .
O21 Tb4 O33 80.61(8) 2_757 .
O24 Tb4 O33 154.62(8) 2_757 .
O20 Tb4 O33 131.45(8) . .
O21 Tb4 O25 97.48(9) 2_757 .
O24 Tb4 O25 127.23(8) 2_757 .
O20 Tb4 O25 77.15(9) . .
O33 Tb4 O25 67.92(8) . .
O21 Tb4 O32 81.23(8) 2_757 .
O24 Tb4 O32 87.62(8) 2_757 .
O20 Tb4 O32 126.60(9) . .
O33 Tb4 O32 76.70(8) . .
O25 Tb4 O32 144.25(8) . .
O21 Tb4 O31 154.78(8) 2_757 .
O24 Tb4 O31 112.38(9) 2_757 .
O20 Tb4 O31 66.38(8) . .
O33 Tb4 O31 83.40(9) . .
O25 Tb4 O31 94.41(9) . .
O32 Tb4 O31 76.16(8) . .
O21 Tb4 O24 72.30(7) 2_757 .
O24 Tb4 O24 78.76(9) 2_757 .
O20 Tb4 O24 72.70(8) . .
O33 Tb4 O24 106.29(8) . .
O25 Tb4 O24 50.65(7) . .
O32 Tb4 O24 152.26(7) . .
O31 Tb4 O24 131.38(8) . .
C11 O1 Tb1 93.63(18) . .
C11 O2 Tb1 93.16(19) . .
C12 O3 Tb2 135.1(3) . .
C12 O4 Tb2 157.7(3) . 2_576
C23 O5 Tb1 96.5(2) . .
C23 O6 Tb1 90.67(19) . .
C24 O7 Tb2 143.2(3) . .
C24 O8 Tb2 144.9(3) . 2_576
C35 O9 Tb1 90.82(18) . .
C35 O10 Tb1 97.09(19) . .
C36 O11 Tb1 95.6(2) . 2_667
C36 O12 Tb1 89.18(18) . 2_667
Tb1 O13 H13A 136.1 . .
Tb1 O13 H13B 120.2 . .
H13A O13 H13B 98.5 . .
Tb2 O14 H14A 122.8 . .
Tb2 O14 H14B 106.7 . .
H14A O14 H14B 111.1 . .
Tb2 O15 H15A 121.1 . .
Tb2 O15 H15B 124.0 . .
H15A O15 H15B 103.1 . .
Tb2 O16 H16A 108.6 . .
Tb2 O16 H16B 111.0 . .
H16A O16 H16B 106.7 . .
Tb2 O17 H17A 122.7 . .
Tb2 O17 H17B 113.5 . .
H17A O17 H17B 108.3 . .
C47 O18 Tb3 95.3(2) . .
C47 O19 Tb3 92.37(18) . .
C48 O20 Tb4 138.1(2) . .
C48 O21 Tb4 137.5(2) . 2_757
C59 O22 Tb3 92.60(18) . .
C59 O23 Tb3 93.0(2) . .
C60 O24 Tb4 168.1(2) . 2_757
C60 O24 Tb4 86.3(2) . .
Tb4 O24 Tb4 101.24(9) 2_757 .
C60 O25 Tb4 101.6(2) . .
C71 O26 Tb3 95.2(2) . .
C71 O27 Tb3 90.47(18) . .
C72 O28 Tb3 92.25(19) . 2_666
C72 O29 Tb3 95.82(19) . 2_666
Tb3 O30 H30A 127.9 . .
Tb3 O30 H30B 114.7 . .
H30A O30 H30B 106.1 . .
Tb4 O31 H31A 149.5 . .
Tb4 O31 H31B 92.6 . .
H31A O31 H31B 117.9 . .
Tb4 O32 H32A 96.7 . .
Tb4 O32 H32B 126.1 . .
H32A O32 H32B 123.0 . .
Tb4 O33 H33A 104.9 . .
Tb4 O33 H33B 111.3 . .
H33A O33 H33B 110.4 . .
H34A O34 H34B 97.6 . .
H35A O35 H35B 109.7 . .
H36A O36 H36B 91.8 . .
C11 C1 C2 108.0(3) . .
C11 C1 C7 108.4(3) . .
C2 C1 C7 109.0(3) . .
C11 C1 C6 112.4(3) . .
C2 C1 C6 109.5(3) . .
C7 C1 C6 109.4(3) . .
C1 C2 C3 109.5(3) . .
C1 C2 H2A 109.8 . .
C3 C2 H2A 109.8 . .
C1 C2 H2B 109.8 . .
C3 C2 H2B 109.8 . .
H2A C2 H2B 108.2 . .
C12 C3 C9 110.9(3) . .
C12 C3 C2 106.3(3) . .
C9 C3 C2 109.1(3) . .
C12 C3 C4 112.0(3) . .
C9 C3 C4 109.7(3) . .
C2 C3 C4 108.7(3) . .
C5 C4 C3 109.7(3) . .
C5 C4 H4A 109.7 . .
C3 C4 H4A 109.7 . .
C5 C4 H4B 109.7 . .
C3 C4 H4B 109.7 . .
H4A C4 H4B 108.2 . .
C4 C5 C6 109.7(3) . .
C4 C5 C10 110.0(3) . .
C6 C5 C10 109.5(3) . .
C4 C5 H5 109.2 . .
C6 C5 H5 109.2 . .
C10 C5 H5 109.2 . .
C5 C6 C1 109.8(3) . .
C5 C6 H6A 109.7 . .
C1 C6 H6A 109.7 . .
C5 C6 H6B 109.7 . .
C1 C6 H6B 109.7 . .
H6A C6 H6B 108.2 . .
C8 C7 C1 109.5(3) . .
C8 C7 H7A 109.8 . .
C1 C7 H7A 109.8 . .
C8 C7 H7B 109.8 . .
C1 C7 H7B 109.8 . .
H7A C7 H7B 108.2 . .
C9 C8 C7 108.9(3) . .
C9 C8 C10 110.6(3) . .
C7 C8 C10 110.4(3) . .
C9 C8 H8 109.0 . .
C7 C8 H8 109.0 . .
C10 C8 H8 109.0 . .
C8 C9 C3 109.4(3) . .
C8 C9 H9A 109.8 . .
C3 C9 H9A 109.8 . .
C8 C9 H9B 109.8 . .
C3 C9 H9B 109.8 . .
H9A C9 H9B 108.2 . .
C5 C10 C8 108.1(3) . .
C5 C10 H10A 110.1 . .
C8 C10 H10A 110.1 . .
C5 C10 H10B 110.1 . .
C8 C10 H10B 110.1 . .
H10A C10 H10B 108.4 . .
O1 C11 O2 119.1(3) . .
O1 C11 C1 118.2(3) . .
O2 C11 C1 122.8(3) . .
O3 C12 O4 123.0(4) . .
O3 C12 C3 118.6(3) . .
O4 C12 C3 118.1(3) . .
C23 C13 C19 112.8(3) . .
C23 C13 C14 107.2(3) . .
C19 C13 C14 109.1(3) . .
C23 C13 C18 109.8(3) . .
C19 C13 C18 109.1(3) . .
C14 C13 C18 108.8(3) . .
C13 C14 C15 110.3(3) . .
C13 C14 H14C 109.6 . .
C15 C14 H14C 109.6 . .
C13 C14 H14D 109.6 . .
C15 C14 H14D 109.6 . .
H14C C14 H14D 108.1 . .
C16 C15 C24 111.9(3) . .
C16 C15 C21 109.5(3) . .
C24 C15 C21 112.3(3) . .
C16 C15 C14 108.8(2) . .
C24 C15 C14 105.4(3) . .
C21 C15 C14 108.7(3) . .
C17 C16 C15 109.8(3) . .
C17 C16 H16C 109.7 . .
C15 C16 H16C 109.7 . .
C17 C16 H16D 109.7 . .
C15 C16 H16D 109.7 . .
H16C C16 H16D 108.2 . .
C16 C17 C18 109.9(3) . .
C16 C17 C22 110.0(3) . .
C18 C17 C22 109.4(3) . .
C16 C17 H17 109.2 . .
C18 C17 H17 109.2 . .
C22 C17 H17 109.2 . .
C17 C18 C13 109.4(3) . .
C17 C18 H18A 109.8 . .
C13 C18 H18A 109.8 . .
C17 C18 H18B 109.8 . .
C13 C18 H18B 109.8 . .
H18A C18 H18B 108.2 . .
C20 C19 C13 110.1(3) . .
C20 C19 H19A 109.7 . .
C13 C19 H19A 109.7 . .
C20 C19 H19B 109.7 . .
C13 C19 H19B 109.7 . .
H19A C19 H19B 108.2 . .
C19 C20 C21 109.8(3) . .
C19 C20 C22 109.6(3) . .
C21 C20 C22 109.8(3) . .
C19 C20 H20 109.2 . .
C21 C20 H20 109.2 . .
C22 C20 H20 109.2 . .
C20 C21 C15 109.7(3) . .
C20 C21 H21A 109.7 . .
C15 C21 H21A 109.7 . .
C20 C21 H21B 109.7 . .
C15 C21 H21B 109.7 . .
H21A C21 H21B 108.2 . .
C20 C22 C17 108.8(3) . .
C20 C22 H22A 109.9 . .
C17 C22 H22A 109.9 . .
C20 C22 H22B 109.9 . .
C17 C22 H22B 109.9 . .
H22A C22 H22B 108.3 . .
O5 C23 O6 119.4(3) . .
O5 C23 C13 119.9(3) . .
O6 C23 C13 120.6(3) . .
O7 C24 O8 124.8(3) . .
O7 C24 C15 117.2(3) . .
O8 C24 C15 117.9(3) . .
C35 C25 C30 111.4(3) . .
C35 C25 C31 111.1(2) . .
C30 C25 C31 109.1(3) . .
C35 C25 C26 107.1(3) . .
C30 C25 C26 109.2(2) . .
C31 C25 C26 109.0(3) . .
C27 C26 C25 109.4(3) . .
C27 C26 H26A 109.8 . .
C25 C26 H26A 109.8 . .
C27 C26 H26B 109.8 . .
C25 C26 H26B 109.8 . .
H26A C26 H26B 108.3 . .
C36 C27 C28 110.5(2) . .
C36 C27 C33 111.5(3) . .
C28 C27 C33 110.1(3) . .
C36 C27 C26 106.8(3) . .
C28 C27 C26 108.6(3) . .
C33 C27 C26 109.3(2) . .
C29 C28 C27 109.7(2) . .
C29 C28 H28A 109.7 . .
C27 C28 H28A 109.7 . .
C29 C28 H28B 109.7 . .
C27 C28 H28B 109.7 . .
H28A C28 H28B 108.2 . .
C34 C29 C28 109.7(3) . .
C34 C29 C30 110.5(3) . .
C28 C29 C30 108.9(3) . .
C34 C29 H29 109.2 . .
C28 C29 H29 109.2 . .
C30 C29 H29 109.2 . .
C29 C30 C25 109.3(3) . .
C29 C30 H30C 109.8 . .
C25 C30 H30C 109.8 . .
C29 C30 H30D 109.8 . .
C25 C30 H30D 109.8 . .
H30C C30 H30D 108.3 . .
C32 C31 C25 110.2(2) . .
C32 C31 H31C 109.6 . .
C25 C31 H31C 109.6 . .
C32 C31 H31D 109.6 . .
C25 C31 H31D 109.6 . .
H31C C31 H31D 108.1 . .
C34 C32 C33 109.3(3) . .
C34 C32 C31 109.2(3) . .
C33 C32 C31 109.3(3) . .
C34 C32 H32 109.7 . .
C33 C32 H32 109.7 . .
C31 C32 H32 109.7 . .
C27 C33 C32 109.9(3) . .
C27 C33 H33C 109.7 . .
C32 C33 H33C 109.7 . .
C27 C33 H33D 109.7 . .
C32 C33 H33D 109.7 . .
H33C C33 H33D 108.2 . .
C29 C34 C32 109.9(3) . .
C29 C34 H34C 109.7 . .
C32 C34 H34C 109.7 . .
C29 C34 H34D 109.7 . .
C32 C34 H34D 109.7 . .
H34C C34 H34D 108.2 . .
O10 C35 O9 120.2(3) . .
O10 C35 C25 119.3(3) . .
O9 C35 C25 120.5(3) . .
O11 C36 O12 120.1(3) . .
O11 C36 C27 119.9(3) . .
O12 C36 C27 120.0(3) . .
C47 C37 C43 112.1(3) . .
C47 C37 C42 110.3(3) . .
C43 C37 C42 109.6(3) . .
C47 C37 C38 107.1(3) . .
C43 C37 C38 108.8(3) . .
C42 C37 C38 108.7(2) . .
C39 C38 C37 110.5(3) . .
C39 C38 H38A 109.5 . .
C37 C38 H38A 109.5 . .
C39 C38 H38B 109.5 . .
C37 C38 H38B 109.5 . .
H38A C38 H38B 108.1 . .
C40 C39 C48 113.5(3) . .
C40 C39 C38 108.1(3) . .
C48 C39 C38 105.2(3) . .
C40 C39 C45 109.7(3) . .
C48 C39 C45 111.2(3) . .
C38 C39 C45 108.9(3) . .
C39 C40 C41 110.4(3) . .
C39 C40 H40A 109.6 . .
C41 C40 H40A 109.6 . .
C39 C40 H40B 109.6 . .
C41 C40 H40B 109.6 . .
H40A C40 H40B 108.1 . .
C46 C41 C40 109.9(3) . .
C46 C41 C42 109.5(3) . .
C40 C41 C42 109.3(3) . .
C46 C41 H41 109.3 . .
C40 C41 H41 109.3 . .
C42 C41 H41 109.3 . .
C41 C42 C37 109.3(3) . .
C41 C42 H42A 109.8 . .
C37 C42 H42A 109.8 . .
C41 C42 H42B 109.8 . .
C37 C42 H42B 109.8 . .
H42A C42 H42B 108.3 . .
C37 C43 C44 109.8(3) . .
C37 C43 H43A 109.7 . .
C44 C43 H43A 109.7 . .
C37 C43 H43B 109.7 . .
C44 C43 H43B 109.7 . .
H43A C43 H43B 108.2 . .
C46 C44 C45 110.2(3) . .
C46 C44 C43 109.3(3) . .
C45 C44 C43 109.1(3) . .
C46 C44 H44 109.4 . .
C45 C44 H44 109.4 . .
C43 C44 H44 109.4 . .
C44 C45 C39 109.7(3) . .
C44 C45 H45A 109.7 . .
C39 C45 H45A 109.7 . .
C44 C45 H45B 109.7 . .
C39 C45 H45B 109.7 . .
H45A C45 H45B 108.2 . .
C41 C46 C44 109.4(3) . .
C41 C46 H46A 109.8 . .
C44 C46 H46A 109.8 . .
C41 C46 H46B 109.8 . .
C44 C46 H46B 109.8 . .
H46A C46 H46B 108.2 . .
O19 C47 O18 119.0(3) . .
O19 C47 C37 120.7(3) . .
O18 C47 C37 120.3(3) . .
O21 C48 O20 125.0(3) . .
O21 C48 C39 117.6(3) . .
O20 C48 C39 117.3(3) . .
C59 C49 C50 107.1(3) . .
C59 C49 C55 110.0(3) . .
C50 C49 C55 108.8(2) . .
C59 C49 C54 112.3(3) . .
C50 C49 C54 109.1(3) . .
C55 C49 C54 109.5(3) . .
C49 C50 C51 110.3(3) . .
C49 C50 H50A 109.6 . .
C51 C50 H50A 109.6 . .
C49 C50 H50B 109.6 . .
C51 C50 H50B 109.6 . .
H50A C50 H50B 108.1 . .
C60 C51 C57 112.8(3) . .
C60 C51 C52 110.9(3) . .
C57 C51 C52 109.2(3) . .
C60 C51 C50 106.6(3) . .
C57 C51 C50 109.0(2) . .
C52 C51 C50 108.1(2) . .
C53 C52 C51 110.4(3) . .
C53 C52 H52A 109.6 . .
C51 C52 H52A 109.6 . .
C53 C52 H52B 109.6 . .
C51 C52 H52B 109.6 . .
H52A C52 H52B 108.1 . .
C52 C53 C54 109.2(3) . .
C52 C53 C58 110.0(3) . .
C54 C53 C58 109.0(3) . .
C52 C53 H53 109.5 . .
C54 C53 H53 109.5 . .
C58 C53 H53 109.5 . .
C53 C54 C49 109.9(3) . .
C53 C54 H54A 109.7 . .
C49 C54 H54A 109.7 . .
C53 C54 H54B 109.7 . .
C49 C54 H54B 109.7 . .
H54A C54 H54B 108.2 . .
C56 C55 C49 110.0(3) . .
C56 C55 H55A 109.7 . .
C49 C55 H55A 109.7 . .
C56 C55 H55B 109.7 . .
C49 C55 H55B 109.7 . .
H55A C55 H55B 108.2 . .
C55 C56 C58 109.6(3) . .
C55 C56 C57 109.3(3) . .
C58 C56 C57 110.5(3) . .
C55 C56 H56 109.1 . .
C58 C56 H56 109.1 . .
C57 C56 H56 109.1 . .
C56 C57 C51 109.5(3) . .
C56 C57 H57A 109.8 . .
C51 C57 H57A 109.8 . .
C56 C57 H57B 109.8 . .
C51 C57 H57B 109.8 . .
H57A C57 H57B 108.2 . .
C56 C58 C53 108.9(3) . .
C56 C58 H58A 109.9 . .
C53 C58 H58A 109.9 . .
C56 C58 H58B 109.9 . .
C53 C58 H58B 109.9 . .
H58A C58 H58B 108.3 . .
O23 C59 O22 120.1(3) . .
O23 C59 C49 122.1(3) . .
O22 C59 C49 117.8(3) . .
O24 C60 O25 119.9(3) . .
O24 C60 C51 120.4(3) . .
O25 C60 C51 119.6(3) . .
C71 C61 C62 108.6(3) . .
C71 C61 C67 110.0(3) . .
C62 C61 C67 109.0(3) . .
C71 C61 C66 110.9(3) . .
C62 C61 C66 108.9(2) . .
C67 C61 C66 109.4(3) . .
C61 C62 C63 110.1(3) . .
C61 C62 H62A 109.6 . .
C63 C62 H62A 109.6 . .
C61 C62 H62B 109.6 . .
C63 C62 H62B 109.6 . .
H62A C62 H62B 108.1 . .
C72 C63 C69 111.1(3) . .
C72 C63 C64 110.9(2) . .
C69 C63 C64 109.2(3) . .
C72 C63 C62 107.6(3) . .
C69 C63 C62 109.1(2) . .
C64 C63 C62 108.8(3) . .
C65 C64 C63 109.7(2) . .
C65 C64 H64A 109.7 . .
C63 C64 H64A 109.7 . .
C65 C64 H64B 109.7 . .
C63 C64 H64B 109.7 . .
H64A C64 H64B 108.2 . .
C66 C65 C70 109.4(3) . .
C66 C65 C64 109.6(3) . .
C70 C65 C64 109.4(3) . .
C66 C65 H65 109.5 . .
C70 C65 H65 109.5 . .
C64 C65 H65 109.5 . .
C65 C66 C61 109.9(3) . .
C65 C66 H66A 109.7 . .
C61 C66 H66A 109.7 . .
C65 C66 H66B 109.7 . .
C61 C66 H66B 109.7 . .
H66A C66 H66B 108.2 . .
C68 C67 C61 109.7(2) . .
C68 C67 H67A 109.7 . .
C61 C67 H67A 109.7 . .
C68 C67 H67B 109.7 . .
C61 C67 H67B 109.7 . .
H67A C67 H67B 108.2 . .
C70 C68 C69 110.4(3) . .
C70 C68 C67 110.1(3) . .
C69 C68 C67 108.9(3) . .
C70 C68 H68 109.2 . .
C69 C68 H68 109.2 . .
C67 C68 H68 109.2 . .
C68 C69 C63 109.6(3) . .
C68 C69 H69A 109.8 . .
C63 C69 H69A 109.8 . .
C68 C69 H69B 109.8 . .
C63 C69 H69B 109.8 . .
H69A C69 H69B 108.2 . .
C68 C70 C65 109.2(3) . .
C68 C70 H70A 109.8 . .
C65 C70 H70A 109.8 . .
C68 C70 H70B 109.8 . .
C65 C70 H70B 109.8 . .
H70A C70 H70B 108.3 . .
O26 C71 O27 119.9(3) . .
O26 C71 C61 120.3(3) . .
O27 C71 C61 119.8(3) . .
O29 C72 O28 119.5(3) . .
O29 C72 C63 120.5(3) . .
O28 C72 C63 120.0(3) . .

loop_
_geom_bond_atom_site_label_1
_geom_bond_atom_site_label_2
_geom_bond_distance
_geom_bond_site_symmetry_2
Tb1 O13 2.355(2) .
Tb1 O11 2.363(2) 2_667
Tb1 O5 2.403(2) .
Tb1 O1 2.410(2) .
Tb1 O2 2.420(2) .
Tb1 O10 2.434(2) .
Tb1 O12 2.484(2) 2_667
Tb1 O6 2.528(2) .
Tb1 O9 2.562(2) .
Tb2 O4 2.244(3) 2_576
Tb2 O3 2.294(3) .
Tb2 O7 2.304(3) .
Tb2 O8 2.306(2) 2_576
Tb2 O16 2.445(3) .
Tb2 O14 2.450(2) .
Tb2 O15 2.473(2) .
Tb2 O17 2.555(2) .
Tb3 O30 2.353(2) .
Tb3 O26 2.390(2) .
Tb3 O18 2.415(2) .
Tb3 O23 2.423(2) .
Tb3 O22 2.429(2) .
Tb3 O29 2.446(2) 2_666
Tb3 O27 2.467(2) .
Tb3 O19 2.483(2) .
Tb3 O28 2.511(2) 2_666
Tb4 O21 2.285(2) 2_757
Tb4 O24 2.318(2) 2_757
Tb4 O20 2.340(2) .
Tb4 O33 2.380(2) .
Tb4 O25 2.382(2) .
Tb4 O32 2.386(2) .
Tb4 O31 2.395(2) .
Tb4 O24 2.708(2) .
Tb4 Tb4 3.8927(3) 2_757
O1 C11 1.273(4) .
O2 C11 1.274(4) .
O3 C12 1.218(4) .
O4 C12 1.239(4) .
O4 Tb2 2.244(3) 2_576
O5 C23 1.277(4) .
O6 C23 1.280(4) .
O7 C24 1.231(4) .
O8 C24 1.237(4) .
O8 Tb2 2.306(2) 2_576
O9 C35 1.266(4) .
O10 C35 1.256(4) .
O11 C36 1.249(4) .
O11 Tb1 2.363(2) 2_667
O12 C36 1.278(4) .
O12 Tb1 2.484(2) 2_667
O13 H13A 0.8745 .
O13 H13B 0.8216 .
O14 H14A 0.8995 .
O14 H14B 0.7180 .
O15 H15A 0.8120 .
O15 H15B 0.9254 .
O16 H16A 0.8796 .
O16 H16B 0.9231 .
O17 H17A 0.9186 .
O17 H17B 0.9019 .
O18 C47 1.281(4) .
O19 C47 1.272(4) .
O20 C48 1.271(4) .
O21 C48 1.258(4) .
O21 Tb4 2.285(2) 2_757
O22 C59 1.271(4) .
O23 C59 1.265(4) .
O24 C60 1.267(4) .
O24 Tb4 2.318(2) 2_757
O25 C60 1.271(4) .
O26 C71 1.242(4) .
O27 C71 1.285(4) .
O28 C72 1.277(4) .
O28 Tb3 2.511(2) 2_666
O29 C72 1.258(4) .
O29 Tb3 2.446(2) 2_666
O30 H30A 0.8114 .
O30 H30B 0.8902 .
O31 H31A 0.9140 .
O31 H31B 0.9886 .
O32 H32A 0.8903 .
O32 H32B 0.8273 .
O33 H33A 0.8100 .
O33 H33B 0.8997 .
O34 H34A 0.9064 .
O34 H34B 0.9098 .
O35 H35A 0.9364 .
O35 H35B 0.8241 .
O36 H36A 0.9730 .
O36 H36B 0.9000 .
C1 C11 1.517(4) .
C1 C2 1.532(4) .
C1 C7 1.536(4) .
C1 C6 1.537(4) .
C2 C3 1.542(4) .
C2 H2A 0.9900 .
C2 H2B 0.9900 .
C3 C12 1.525(5) .
C3 C9 1.539(4) .
C3 C4 1.545(4) .
C4 C5 1.522(5) .
C4 H4A 0.9900 .
C4 H4B 0.9900 .
C5 C6 1.529(4) .
C5 C10 1.542(5) .
C5 H5 1.0000 .
C6 H6A 0.9900 .
C6 H6B 0.9900 .
C7 C8 1.527(5) .
C7 H7A 0.9900 .
C7 H7B 0.9900 .
C8 C9 1.521(5) .
C8 C10 1.546(5) .
C8 H8 1.0000 .
C9 H9A 0.9900 .
C9 H9B 0.9900 .
C10 H10A 0.9900 .
C10 H10B 0.9900 .
C13 C23 1.514(5) .
C13 C19 1.532(5) .
C13 C14 1.544(4) .
C13 C18 1.546(4) .
C14 C15 1.544(4) .
C14 H14C 0.9900 .
C14 H14D 0.9900 .
C15 C16 1.537(4) .
C15 C24 1.540(4) .
C15 C21 1.542(4) .
C16 C17 1.529(5) .
C16 H16C 0.9900 .
C16 H16D 0.9900 .
C17 C18 1.535(5) .
C17 C22 1.545(5) .
C17 H17 1.0000 .
C18 H18A 0.9900 .
C18 H18B 0.9900 .
C19 C20 1.528(5) .
C19 H19A 0.9900 .
C19 H19B 0.9900 .
C20 C21 1.533(5) .
C20 C22 1.535(5) .
C20 H20 1.0000 .
C21 H21A 0.9900 .
C21 H21B 0.9900 .
C22 H22A 0.9900 .
C22 H22B 0.9900 .
C25 C35 1.526(4) .
C25 C30 1.541(4) .
C25 C31 1.549(4) .
C25 C26 1.554(4) .
C26 C27 1.551(4) .
C26 H26A 0.9900 .
C26 H26B 0.9900 .
C27 C36 1.525(4) .
C27 C28 1.536(4) .
C27 C33 1.537(4) .
C28 C29 1.533(4) .
C28 H28A 0.9900 .
C28 H28B 0.9900 .
C29 C34 1.529(5) .
C29 C30 1.538(4) .
C29 H29 1.0000 .
C30 H30C 0.9900 .
C30 H30D 0.9900 .
C31 C32 1.541(4) .
C31 H31C 0.9900 .
C31 H31D 0.9900 .
C32 C34 1.529(4) .
C32 C33 1.539(4) .
C32 H32 1.0000 .
C33 H33C 0.9900 .
C33 H33D 0.9900 .
C34 H34C 0.9900 .
C34 H34D 0.9900 .
C37 C47 1.514(4) .
C37 C43 1.528(4) .
C37 C42 1.543(4) .
C37 C38 1.551(4) .
C38 C39 1.537(4) .
C38 H38A 0.9900 .
C38 H38B 0.9900 .
C39 C40 1.528(4) .
C39 C48 1.532(4) .
C39 C45 1.541(4) .
C40 C41 1.534(4) .
C40 H40A 0.9900 .
C40 H40B 0.9900 .
C41 C46 1.528(5) .
C41 C42 1.533(5) .
C41 H41 1.0000 .
C42 H42A 0.9900 .
C42 H42B 0.9900 .
C43 C44 1.544(5) .
C43 H43A 0.9900 .
C43 H43B 0.9900 .
C44 C46 1.531(5) .
C44 C45 1.532(4) .
C44 H44 1.0000 .
C45 H45A 0.9900 .
C45 H45B 0.9900 .
C46 H46A 0.9900 .
C46 H46B 0.9900 .
C49 C59 1.517(4) .
C49 C50 1.532(4) .
C49 C55 1.538(4) .
C49 C54 1.539(4) .
C50 C51 1.556(4) .
C50 H50A 0.9900 .
C50 H50B 0.9900 .
C51 C60 1.517(5) .
C51 C57 1.541(4) .
C51 C52 1.546(4) .
C52 C53 1.527(5) .
C52 H52A 0.9900 .
C52 H52B 0.9900 .
C53 C54 1.538(4) .
C53 C58 1.549(4) .
C53 H53 1.0000 .
C54 H54A 0.9900 .
C54 H54B 0.9900 .
C55 C56 1.531(4) .
C55 H55A 0.9900 .
C55 H55B 0.9900 .
C56 C58 1.532(5) .
C56 C57 1.537(5) .
C56 H56 1.0000 .
C57 H57A 0.9900 .
C57 H57B 0.9900 .
C58 H58A 0.9900 .
C58 H58B 0.9900 .
C61 C71 1.519(4) .
C61 C62 1.536(4) .
C61 C67 1.539(4) .
C61 C66 1.541(4) .
C62 C63 1.552(4) .
C62 H62A 0.9900 .
C62 H62B 0.9900 .
C63 C72 1.520(4) .
C63 C69 1.539(4) .
C63 C64 1.543(4) .
C64 C65 1.540(4) .
C64 H64A 0.9900 .
C64 H64B 0.9900 .
C65 C66 1.537(4) .
C65 C70 1.538(4) .
C65 H65 1.0000 .
C66 H66A 0.9900 .
C66 H66B 0.9900 .
C67 C68 1.537(4) .
C67 H67A 0.9900 .
C67 H67B 0.9900 .
C68 C70 1.526(5) .
C68 C69 1.534(4) .
C68 H68 1.0000 .
C69 H69A 0.9900 .
C69 H69B 0.9900 .
C70 H70A 0.9900 .
C70 H70B 0.9900 .

loop_
_geom_hbond_atom_site_label_D
_geom_hbond_atom_site_label_H
_geom_hbond_atom_site_label_A
_geom_hbond_distance_DH
_geom_hbond_distance_HA
_geom_hbond_distance_DA
_geom_hbond_angle_DHA
_geom_hbond_site_symmetry_A
O13 H13A O18 0.87 1.90 2.683(3) 148.4 .
O13 H13B O28 0.82 2.08 2.857(3) 157.4 2_666
O14 H14A O23 0.90 2.09 2.834(3) 139.9 1_465
O14 H14B O27 0.72 2.25 2.895(3) 150.1 1_465
O15 H15A O27 0.81 1.98 2.740(3) 155.4 1_465
O15 H15B O35 0.93 1.95 2.799(3) 152.0 .
O16 H16A O29 0.88 1.88 2.728(3) 162.6 2_576
O17 H17A O19 0.92 1.83 2.717(3) 161.3 1_465
O17 H17B O36 0.90 2.18 2.998(4) 150.5 1_465
O30 H30A O5 0.81 1.92 2.673(3) 154.2 .
O30 H30B O9 0.89 2.01 2.833(3) 153.6 .
O31 H31A O2 0.91 1.90 2.751(3) 153.1 1_645
O31 H31B O20 0.99 1.90 2.593(3) 124.4 .
O32 H32A O12 0.89 1.93 2.705(3) 144.3 2_757
O32 H32B O34 0.83 1.96 2.764(3) 164.7 2_757
O33 H33A O6 0.81 2.14 2.862(3) 147.6 1_645
O33 H33B O10 0.90 1.90 2.647(3) 139.2 1_645
O34 H34A O9 0.91 2.09 2.968(3) 162.7 .
O34 H34B O22 0.91 1.89 2.799(3) 172.9 .
O35 H35A O1 0.94 1.91 2.843(3) 172.1 2_576
O35 H35B O28 0.82 2.16 2.913(3) 152.1 1_465
O36 H36A O6 0.97 2.29 3.153(4) 147.9 1_645
O36 H36B O25 0.90 2.17 2.874(4) 134.9 .
